data_7132047
loop_
_publ_author_name
'Nagase, Mai'
'Nakano, Sachiko'
'Segawa, Yasutomo'

_publ_section_title
;
 Synthesis of penta- and hexa(3,4-thienylene): Size-dependent structural
 properties of cyclic oligothiophenes
;
_journal_name_full 'Chemical Communications'
_journal_paper_doi 10.1039/D3CC03508E
_journal_year 2023
_chemical_formula_moiety 'C20 H10 S5'
_chemical_formula_sum 'C20 H10 S5'
_chemical_formula_weight 410.58
_space_group_crystal_system monoclinic
_space_group_IT_number 15
_space_group_name_Hall '-I 2ya'
_space_group_name_H-M_alt 'I 1 2/a 1'
_atom_sites_solution_hydrogens geom
_atom_sites_solution_primary dual
_audit_creation_date 2023-07-11
_audit_creation_method
;
Olex2 1.3
(compiled 2020.11.12 svn.r5f609507 for OlexSys, GUI svn.r6408)
;
_audit_update_record
;
2023-07-14 deposited with the CCDC.	2023-08-23 downloaded from the CCDC.
;
_cell_angle_alpha 90
_cell_angle_beta 107.303(4)
_cell_angle_gamma 90
_cell_formula_units_Z 4
_cell_length_a 12.1542(5)
_cell_length_b 10.6118(3)
_cell_length_c 13.9023(5)
_cell_measurement_reflns_used 4614
_cell_measurement_temperature 123(2)
_cell_measurement_theta_max 31.2780
_cell_measurement_theta_min 2.6400
_cell_volume 1711.94(11)
_computing_cell_refinement 'CrysAlisPro 1.171.39.43c (Rigaku OD, 2018)'
_computing_data_collection 'CrysAlisPro 1.171.39.43c (Rigaku OD, 2018)'
_computing_data_reduction 'CrysAlisPro 1.171.39.43c (Rigaku OD, 2018)'
_computing_molecular_graphics 'Olex2 1.3 (Dolomanov et al., 2009)'
_computing_publication_material 'Olex2 1.3 (Dolomanov et al., 2009)'
_computing_structure_refinement 'SHELXL 2018/3 (Sheldrick, 2015)'
_computing_structure_solution 'SHELXT 2014/5 (Sheldrick, 2014)'
_diffrn_ambient_temperature 123(2)
_diffrn_detector 'CCD plate'
_diffrn_detector_type HyPix
_diffrn_measured_fraction_theta_full 1.000
_diffrn_measured_fraction_theta_max 0.821
_diffrn_measurement_details
;
List of Runs (angles in degrees, time in seconds):

  # Type    Start    End  Width  t~exp~   \w     \q     \k     \f   Frames
#--------------------------------------------------------------------------
  1  \w    -34.00  63.00   0.50    0.45    --  -11.26  62.00-102.00  194
  2  \w     57.00  86.00   0.50    0.45    --   12.67 179.00-180.00   58
  3  \w    -76.00  10.00   0.50    0.45    --  -11.26 -62.00 120.00  172
  4  \w    -90.00 -60.00   0.50    0.45    --  -11.26-179.00-150.00   60
  5  \w    -87.00 -45.00   0.50    0.45    --  -11.26-179.00-120.00   84
;
_diffrn_measurement_device 'four-circle diffractometer'
_diffrn_measurement_device_type 'ROD, Synergy Custom system, HyPix'
_diffrn_measurement_method '\w scans'
_diffrn_orient_matrix_type 'CrysAlisPro convention (1999,Acta A55,543-557)'
_diffrn_orient_matrix_UB_11 0.0377664000
_diffrn_orient_matrix_UB_12 0.0479788000
_diffrn_orient_matrix_UB_13 0.0262296000
_diffrn_orient_matrix_UB_21 0.0215056000
_diffrn_orient_matrix_UB_22 0.0074200000
_diffrn_orient_matrix_UB_23 -0.0418200000
_diffrn_orient_matrix_UB_31 -0.0429998000
_diffrn_orient_matrix_UB_32 0.0458963000
_diffrn_orient_matrix_UB_33 -0.0205227000
_diffrn_radiation_monochromator mirror
_diffrn_radiation_probe x-ray
_diffrn_radiation_type 'Mo K\a'
_diffrn_radiation_wavelength 0.71073
_diffrn_reflns_av_R_equivalents 0.0259
_diffrn_reflns_av_unetI/netI 0.0311
_diffrn_reflns_Laue_measured_fraction_full 1.000
_diffrn_reflns_Laue_measured_fraction_max 0.821
_diffrn_reflns_limit_h_max 15
_diffrn_reflns_limit_h_min -15
_diffrn_reflns_limit_k_max 14
_diffrn_reflns_limit_k_min -10
_diffrn_reflns_limit_l_max 18
_diffrn_reflns_limit_l_min -18
_diffrn_reflns_number 6906
_diffrn_reflns_point_group_measured_fraction_full 1.000
_diffrn_reflns_point_group_measured_fraction_max 0.821
_diffrn_reflns_theta_full 25.242
_diffrn_reflns_theta_max 31.212
_diffrn_reflns_theta_min 2.457
_diffrn_source 'Rotating-anode X-ray tube'
_diffrn_source_type 'Rigaku (Mo) X-ray Source'
_exptl_absorpt_coefficient_mu 0.677
_exptl_absorpt_correction_T_max 1.00000
_exptl_absorpt_correction_T_min 0.78355
_exptl_absorpt_correction_type multi-scan
_exptl_absorpt_process_details
;
CrysAlisPro 1.171.39.43c (Rigaku Oxford Diffraction, 2018)
Empirical absorption correction using spherical harmonics,
 implemented in SCALE3 ABSPACK scaling algorithm.
;
_exptl_crystal_colour colourless
_exptl_crystal_colour_primary colourless
_exptl_crystal_density_diffrn 1.593
_exptl_crystal_description block
_exptl_crystal_F_000 840
_exptl_crystal_size_max 0.15
_exptl_crystal_size_mid 0.1
_exptl_crystal_size_min 0.05
_refine_diff_density_max 0.427
_refine_diff_density_min -0.315
_refine_diff_density_rms 0.074
_refine_ls_extinction_method none
_refine_ls_goodness_of_fit_ref 1.072
_refine_ls_hydrogen_treatment constr
_refine_ls_matrix_type full
_refine_ls_number_parameters 114
_refine_ls_number_reflns 2289
_refine_ls_number_restraints 0
_refine_ls_restrained_S_all 1.072
_refine_ls_R_factor_all 0.0358
_refine_ls_R_factor_gt 0.0319
_refine_ls_shift/su_max 0.001
_refine_ls_shift/su_mean 0.000
_refine_ls_structure_factor_coef Fsqd
_refine_ls_weighting_details 'w=1/[\s^2^(Fo^2^)+(0.0373P)^2^+1.9574P] where P=(Fo^2^+2Fc^2^)/3'
_refine_ls_weighting_scheme calc
_refine_ls_wR_factor_gt 0.0805
_refine_ls_wR_factor_ref 0.0833
_reflns_Friedel_coverage 0.000
_reflns_number_gt 2069
_reflns_number_total 2289
_reflns_threshold_expression 'I > 2\s(I)'
_cod_data_source_file d3cc03508e3.cif
_cod_data_source_block yse037b_chcl3hex_1_
_cod_database_code 7132047
_shelx_shelxl_version_number 2018/3
_chemical_oxdiff_formula 'C H S'
_shelx_space_group_comment
;
The symmetry employed for this shelxl refinement is uniquely defined
by the following loop, which should always be used as a source of
symmetry information in preference to the above space-group names.
They are only intended as comments.
;
_shelx_estimated_absorpt_t_max 0.967
_shelx_estimated_absorpt_t_min 0.905
_reflns_odcompleteness_completeness 99.90
_reflns_odcompleteness_iscentric 1
_reflns_odcompleteness_theta 27.42
_olex2_refinement_description
;
1. Fixed Uiso
 At 1.2 times of:
  All C(H) groups
2.a Aromatic/amide H refined with riding coordinates:
 C7(H7), C3(H3), C10(H10), C6(H6), C1(H1)
;
_olex2_submission_special_instructions 'No special instructions were received'
_oxdiff_exptl_absorpt_empirical_details
;
Empirical correction (ABSPACK) includes:
- Absorption correction using spherical harmonics
- Frame scaling
;
_oxdiff_exptl_absorpt_empirical_full_max 1.254
_oxdiff_exptl_absorpt_empirical_full_min 0.853

loop_
_space_group_symop_operation_xyz
'x, y, z'
'-x+1/2, y, -z'
'x+1/2, y+1/2, z+1/2'
'-x+1, y+1/2, -z+1/2'
'-x, -y, -z'
'x-1/2, -y, z'
'-x+1/2, -y+1/2, -z+1/2'
'x, -y+1/2, z+1/2'

loop_
_atom_site_label
_atom_site_type_symbol
_atom_site_fract_x
_atom_site_fract_y
_atom_site_fract_z
_atom_site_U_iso_or_equiv
_atom_site_adp_type
_atom_site_occupancy
_atom_site_site_symmetry_order
_atom_site_calc_flag
_atom_site_refinement_flags_posn
_atom_site_refinement_flags_adp
_atom_site_refinement_flags_occupancy
_atom_site_disorder_assembly
_atom_site_disorder_group
S3 S 0.74326(3) 0.95877(4) 0.73366(3) 0.01913(11) Uani 1 1 d . . . . .
S2 S 0.41725(3) 0.74712(4) 0.31394(3) 0.02138(11) Uani 1 1 d . . . . .
S1 S 0.750000 0.32016(5) 0.500000 0.02738(15) Uani 1 2 d S T P . .
C8 C 0.65662(12) 0.84475(12) 0.56576(11) 0.0129(3) Uani 1 1 d . . . . .
C4 C 0.60204(12) 0.65447(13) 0.43823(11) 0.0136(3) Uani 1 1 d . . . . .
C5 C 0.58131(12) 0.77389(13) 0.47916(11) 0.0135(3) Uani 1 1 d . . . . .
C9 C 0.73705(12) 0.93496(13) 0.54855(10) 0.0127(3) Uani 1 1 d . . . . .
C7 C 0.65183(13) 0.84734(13) 0.66250(11) 0.0167(3) Uani 1 1 d . . . . .
H7 H 0.603808 0.794064 0.687553 0.020 Uiso 1 1 calc R U . . .
C3 C 0.51802(13) 0.63082(14) 0.34836(12) 0.0177(3) Uani 1 1 d . . . . .
H3 H 0.516546 0.556859 0.309495 0.021 Uiso 1 1 calc R U . . .
C10 C 0.78931(13) 1.00306(14) 0.63309(11) 0.0161(3) Uani 1 1 d . . . . .
H10 H 0.844601 1.067344 0.636002 0.019 Uiso 1 1 calc R U . . .
C2 C 0.68780(12) 0.55340(13) 0.47940(11) 0.0147(3) Uani 1 1 d . . . . .
C6 C 0.48395(12) 0.83216(14) 0.41932(12) 0.0174(3) Uani 1 1 d . . . . .
H6 H 0.456743 0.911193 0.434940 0.021 Uiso 1 1 calc R U . . .
C1 C 0.64531(14) 0.43187(14) 0.46852(13) 0.0208(3) Uani 1 1 d . . . . .
H1 H 0.565396 0.412631 0.445672 0.025 Uiso 1 1 calc R U . . .

loop_
_atom_site_aniso_label
_atom_site_aniso_U_11
_atom_site_aniso_U_22
_atom_site_aniso_U_33
_atom_site_aniso_U_23
_atom_site_aniso_U_13
_atom_site_aniso_U_12
S3 0.0242(2) 0.0199(2) 0.01177(18) -0.00243(12) 0.00311(15) -0.00074(13)
S2 0.0144(2) 0.0246(2) 0.0211(2) -0.00523(14) -0.00085(15) -0.00007(13)
S1 0.0344(3) 0.0113(2) 0.0388(4) 0.000 0.0144(3) 0.000
C8 0.0121(6) 0.0117(6) 0.0139(7) -0.0010(5) 0.0024(5) 0.0012(4)
C4 0.0124(6) 0.0149(6) 0.0146(7) -0.0023(5) 0.0057(5) -0.0025(5)
C5 0.0124(7) 0.0134(6) 0.0152(7) -0.0019(5) 0.0048(5) -0.0021(5)
C9 0.0112(6) 0.0127(6) 0.0130(7) 0.0003(5) 0.0018(5) 0.0018(5)
C7 0.0194(7) 0.0149(7) 0.0165(7) -0.0006(5) 0.0063(6) 0.0000(5)
C3 0.0162(7) 0.0186(7) 0.0182(7) -0.0047(5) 0.0050(6) -0.0019(5)
C10 0.0156(7) 0.0162(7) 0.0146(7) -0.0008(5) 0.0014(5) -0.0012(5)
C2 0.0177(8) 0.0135(7) 0.0150(7) -0.0009(5) 0.0080(6) -0.0012(5)
C6 0.0133(7) 0.0176(7) 0.0198(7) -0.0038(5) 0.0027(6) -0.0006(5)
C1 0.0223(8) 0.0164(7) 0.0259(8) -0.0020(6) 0.0106(7) -0.0028(6)

loop_
_atom_type_symbol
_atom_type_description
_atom_type_scat_dispersion_real
_atom_type_scat_dispersion_imag
_atom_type_scat_source
C C 0.0033 0.0016 'International Tables Vol C Tables 4.2.6.8 and 6.1.1.4'
H H 0.0000 0.0000 'International Tables Vol C Tables 4.2.6.8 and 6.1.1.4'
S S 0.1246 0.1234 'International Tables Vol C Tables 4.2.6.8 and 6.1.1.4'

loop_
_geom_angle_atom_site_label_1
_geom_angle_atom_site_label_2
_geom_angle_atom_site_label_3
_geom_angle
_geom_angle_site_symmetry_1
_geom_angle_site_symmetry_3
_geom_angle_publ_flag
C10 S3 C7 91.78(7) . . ?
C3 S2 C6 91.36(7) . . ?
C1 S1 C1 91.47(11) 2_656 . ?
C9 C8 C5 119.25(13) . . ?
C7 C8 C5 127.88(13) . . ?
C7 C8 C9 112.41(13) . . ?
C5 C4 C2 131.84(13) . . ?
C3 C4 C5 110.35(13) . . ?
C3 C4 C2 117.54(13) . . ?
C4 C5 C8 128.93(13) . . ?
C6 C5 C8 118.42(13) . . ?
C6 C5 C4 112.12(13) . . ?
C8 C9 C9 119.54(12) . 2_656 ?
C10 C9 C8 111.99(13) . . ?
C10 C9 C9 128.10(13) . 2_656 ?
S3 C7 H7 124.1 . . ?
C8 C7 S3 111.80(11) . . ?
C8 C7 H7 124.1 . . ?
S2 C3 H3 123.3 . . ?
C4 C3 S2 113.50(11) . . ?
C4 C3 H3 123.3 . . ?
S3 C10 H10 124.0 . . ?
C9 C10 S3 112.02(11) . . ?
C9 C10 H10 124.0 . . ?
C2 C2 C4 133.01(8) 2_656 . ?
C1 C2 C4 115.80(13) . . ?
C1 C2 C2 110.83(9) . 2_656 ?
S2 C6 H6 123.7 . . ?
C5 C6 S2 112.67(11) . . ?
C5 C6 H6 123.7 . . ?
S1 C1 H1 123.3 . . ?
C2 C1 S1 113.37(12) . . ?
C2 C1 H1 123.3 . . ?

loop_
_geom_bond_atom_site_label_1
_geom_bond_atom_site_label_2
_geom_bond_distance
_geom_bond_site_symmetry_2
_geom_bond_publ_flag
S3 C7 1.7198(15) . ?
S3 C10 1.7189(16) . ?
S2 C3 1.7039(16) . ?
S2 C6 1.7063(15) . ?
S1 C1 1.6984(16) . ?
S1 C1 1.6984(16) 2_656 ?
C8 C5 1.4822(19) . ?
C8 C9 1.4382(19) . ?
C8 C7 1.364(2) . ?
C4 C5 1.4418(19) . ?
C4 C3 1.381(2) . ?
C4 C2 1.486(2) . ?
C5 C6 1.375(2) . ?
C9 C9 1.475(3) 2_656 ?
C9 C10 1.3648(19) . ?
C7 H7 0.9500 . ?
C3 H3 0.9500 . ?
C10 H10 0.9500 . ?
C2 C2 1.449(3) 2_656 ?
C2 C1 1.381(2) . ?
C6 H6 0.9500 . ?
C1 H1 0.9500 . ?

loop_
_geom_torsion_atom_site_label_1
_geom_torsion_atom_site_label_2
_geom_torsion_atom_site_label_3
_geom_torsion_atom_site_label_4
_geom_torsion
_geom_torsion_site_symmetry_1
_geom_torsion_site_symmetry_2
_geom_torsion_site_symmetry_3
_geom_torsion_site_symmetry_4
_geom_torsion_publ_flag
C8 C5 C6 S2 171.75(11) . . . . ?
C8 C9 C10 S3 0.42(16) . . . . ?
C4 C5 C6 S2 -0.61(17) . . . . ?
C4 C2 C1 S1 170.88(11) . . . . ?
C5 C8 C9 C9 -14.1(2) . . . 2_656 ?
C5 C8 C9 C10 172.34(12) . . . . ?
C5 C8 C7 S3 -171.74(12) . . . . ?
C5 C4 C3 S2 -0.17(16) . . . . ?
C5 C4 C2 C2 -53.2(3) . . . 2_656 ?
C5 C4 C2 C1 134.53(16) . . . . ?
C9 C8 C5 C4 90.44(18) . . . . ?
C9 C8 C5 C6 -80.46(17) . . . . ?
C9 C8 C7 S3 0.35(16) . . . . ?
C9 C9 C10 S3 -172.42(11) 2_656 . . . ?
C7 S3 C10 C9 -0.20(12) . . . . ?
C7 C8 C5 C4 -97.95(19) . . . . ?
C7 C8 C5 C6 91.15(19) . . . . ?
C7 C8 C9 C9 173.03(13) . . . 2_656 ?
C7 C8 C9 C10 -0.50(18) . . . . ?
C3 S2 C6 C5 0.44(13) . . . . ?
C3 C4 C5 C8 -170.86(14) . . . . ?
C3 C4 C5 C6 0.49(18) . . . . ?
C3 C4 C2 C2 133.5(2) . . . 2_656 ?
C3 C4 C2 C1 -38.8(2) . . . . ?
C10 S3 C7 C8 -0.09(12) . . . . ?
C2 C4 C5 C8 15.4(3) . . . . ?
C2 C4 C5 C6 -173.24(15) . . . . ?
C2 C4 C3 S2 174.57(10) . . . . ?
C2 C2 C1 S1 -3.1(2) 2_656 . . . ?
C6 S2 C3 C4 -0.14(12) . . . . ?
C1 S1 C1 C2 1.19(8) 2_656 . . . ?
